data_4350014
loop_
_publ_author_name
'Su, Qian-Qian'
'Fan, Kun'
'Jin, Xin-Xin'
'Huang, Xin-Da'
'Cheng, Shun-Cheung'
'Luo, Li-Juan'
'Li, Yao-Jie'
'Xiang, Jing'
'Ko, Chi-Chiu'
'Zheng, Li-Min'
'Lau, Tai-Chu'

_publ_section_title
;
 Syntheses, crystal structures and magnetic properties of a series of
 luminescent lanthanide complexes containing neutral tetradentate
 phenanthroline-amide ligands
;
_journal_issue 6
_journal_name_full 'Inorganic Chemistry Frontiers'
_journal_page_first 1442
_journal_paper_doi 10.1039/C9QI00238C
_journal_volume 6
_journal_year 2019
_chemical_formula_sum 'C45 H56 Cl2 N9 O16 Sm'
_chemical_formula_weight 1200.23
_space_group_crystal_system triclinic
_space_group_IT_number 2
_space_group_name_Hall '-P 1'
_space_group_name_H-M_alt 'P -1'
_atom_sites_solution_hydrogens geom
_audit_creation_method SHELXL-2014/7
_audit_update_record
;
2019-02-20 deposited with the CCDC.	2019-04-12 downloaded from the CCDC.
;
_cell_angle_alpha 109.272(3)
_cell_angle_beta 104.997(3)
_cell_angle_gamma 93.227(2)
_cell_formula_units_Z 2
_cell_length_a 11.0699(3)
_cell_length_b 14.8478(5)
_cell_length_c 17.1169(6)
_cell_measurement_reflns_used 10751
_cell_measurement_temperature 100.00(10)
_cell_measurement_theta_max 29.1210
_cell_measurement_theta_min 3.7130
_cell_volume 2534.12(16)
_computing_structure_refinement 'SHELXL-2014/7 (Sheldrick, 2014)'
_diffrn_ambient_temperature 100.00(10)
_diffrn_detector_area_resol_mean 5.2684
_diffrn_measured_fraction_theta_full 0.998
_diffrn_measured_fraction_theta_max 0.998
_diffrn_measurement_device_type 'SuperNova, Dual, Cu at zero, AtlasS2'
_diffrn_radiation_type MoK\a
_diffrn_radiation_wavelength 0.71073
_diffrn_reflns_av_R_equivalents 0.0393
_diffrn_reflns_av_unetI/netI 0.0507
_diffrn_reflns_Laue_measured_fraction_full 0.998
_diffrn_reflns_Laue_measured_fraction_max 0.998
_diffrn_reflns_limit_h_max 13
_diffrn_reflns_limit_h_min -12
_diffrn_reflns_limit_k_max 17
_diffrn_reflns_limit_k_min -16
_diffrn_reflns_limit_l_max 20
_diffrn_reflns_limit_l_min -20
_diffrn_reflns_number 21233
_diffrn_reflns_point_group_measured_fraction_full 0.998
_diffrn_reflns_point_group_measured_fraction_max 0.998
_diffrn_reflns_theta_full 25.008
_diffrn_reflns_theta_max 25.008
_diffrn_reflns_theta_min 3.408
_diffrn_source 'micro-focus sealed X-ray tube'
_exptl_absorpt_coefficient_mu 1.342
_exptl_absorpt_correction_T_max 1.00000
_exptl_absorpt_correction_T_min 0.81634
_exptl_absorpt_correction_type multi-scan
_exptl_absorpt_process_details sadabs
_exptl_crystal_colour white
_exptl_crystal_density_diffrn 1.573
_exptl_crystal_description block
_exptl_crystal_F_000 1226
_exptl_crystal_size_max 0.120
_exptl_crystal_size_mid 0.110
_exptl_crystal_size_min 0.110
_refine_diff_density_max 5.385
_refine_diff_density_min -1.530
_refine_diff_density_rms 0.170
_refine_ls_extinction_method none
_refine_ls_goodness_of_fit_ref 1.031
_refine_ls_hydrogen_treatment constr
_refine_ls_matrix_type full
_refine_ls_number_parameters 664
_refine_ls_number_reflns 8923
_refine_ls_number_restraints 1980
_refine_ls_restrained_S_all 0.959
_refine_ls_R_factor_all 0.0651
_refine_ls_R_factor_gt 0.0588
_refine_ls_shift/su_max 0.001
_refine_ls_shift/su_mean 0.000
_refine_ls_structure_factor_coef Fsqd
_refine_ls_weighting_details 'w=1/[\s^2^(Fo^2^)+(0.0951P)^2^+17.7752P] where P=(Fo^2^+2Fc^2^)/3'
_refine_ls_weighting_scheme calc
_refine_ls_wR_factor_gt 0.1576
_refine_ls_wR_factor_ref 0.1655
_reflns_Friedel_coverage 0.000
_reflns_number_gt 8058
_reflns_number_total 8923
_reflns_threshold_expression 'I > 2\s(I)'
_cod_data_source_file c9qi00238c2.cif
_cod_data_source_block 2017_17
_cod_original_cell_volume 2534.12(15)
_cod_database_code 4350014
_shelx_shelxl_version_number 2014/7
_shelx_space_group_comment
;
The symmetry employed for this shelxl refinement is uniquely defined
by the following loop, which should always be used as a source of
symmetry information in preference to the above space-group names.
They are only intended as comments.
;
_shelx_estimated_absorpt_t_min 0.856
_shelx_estimated_absorpt_t_max 0.866

loop_
_space_group_symop_operation_xyz
'x, y, z'
'-x, -y, -z'

loop_
_atom_site_label
_atom_site_type_symbol
_atom_site_fract_x
_atom_site_fract_y
_atom_site_fract_z
_atom_site_U_iso_or_equiv
_atom_site_adp_type
_atom_site_occupancy
_atom_site_site_symmetry_order
_atom_site_calc_flag
_atom_site_refinement_flags_posn
_atom_site_refinement_flags_adp
Sm1 Sm 0.88815(3) 0.74798(2) 0.70495(2) 0.01486(13) Uani 1 1 d . U
Cl1 Cl 0.19851(16) 0.85415(13) 0.45987(11) 0.0329(4) Uani 1 1 d . U
Cl2 Cl 0.1722(3) 0.38882(17) 0.82366(16) 0.0714(8) Uani 1 1 d . U
O1 O 0.9324(4) 0.6731(3) 0.8178(3) 0.0194(8) Uani 1 1 d . U
O5 O 0.7716(4) 0.8193(3) 0.8175(3) 0.0205(9) Uani 1 1 d . U
O4 O 0.7241(4) 0.8358(3) 0.6525(3) 0.0192(8) Uani 1 1 d . U
O3 O 1.1021(4) 0.7067(3) 0.7222(3) 0.0183(8) Uani 1 1 d . U
O6 O 0.6836(4) 0.6784(3) 0.7221(3) 0.0200(9) Uani 1 1 d . U
O2 O 0.9239(4) 0.7729(3) 0.5759(3) 0.0185(8) Uani 1 1 d . U
O7 O 0.5948(4) 0.7511(4) 0.8206(3) 0.0277(10) Uani 1 1 d . U
N2 N 1.0334(4) 0.8541(3) 0.8604(3) 0.0162(10) Uani 1 1 d . U
N7 N 0.7046(4) 0.6528(3) 0.5623(3) 0.0168(10) Uani 1 1 d . U
N9 N 0.6804(5) 0.7495(4) 0.7877(3) 0.0195(11) Uani 1 1 d . U
N1 N 0.9753(5) 0.6850(4) 0.9580(3) 0.0231(11) Uani 1 1 d . U
H2 H 1.0137 0.7199 1.0111 0.028 Uiso 1 1 calc R U
N6 N 0.9083(4) 0.5776(3) 0.6160(3) 0.0154(9) Uani 1 1 d . U
N3 N 1.0082(4) 0.9124(3) 0.7268(3) 0.0165(10) Uani 1 1 d . U
C32 C 0.7063(5) 0.5605(4) 0.5158(4) 0.0165(11) Uani 1 1 d . U
C31 C 0.6107(6) 0.5062(4) 0.4395(4) 0.0182(12) Uani 1 1 d . U
N8 N 0.5241(5) 0.8453(4) 0.5868(3) 0.0226(11) Uani 1 1 d . U
H5 H 0.4540 0.8163 0.5476 0.027 Uiso 1 1 calc R U
C12 C 1.1627(5) 1.0059(4) 0.9605(4) 0.0181(12) Uani 1 1 d . U
N5 N 1.2135(5) 0.5951(4) 0.7557(3) 0.0207(11) Uani 1 1 d . U
H4 H 1.2142 0.5346 0.7467 0.025 Uiso 1 1 calc R U
N4 N 0.8693(5) 0.8777(4) 0.5075(3) 0.0221(11) Uani 1 1 d . U
H3 H 0.8761 0.9372 0.5118 0.027 Uiso 1 1 calc R U
C33 C 0.8156(5) 0.5189(4) 0.5457(4) 0.0161(11) Uani 1 1 d . U
C39 C 1.0136(5) 0.5430(4) 0.6422(4) 0.0161(11) Uani 1 1 d . U
C40 C 1.1150(5) 0.6211(4) 0.7121(4) 0.0165(11) Uani 1 1 d . U
C5 C 0.9256(5) 0.8563(4) 0.5750(4) 0.0176(12) Uani 1 1 d . U
C13 C 1.2200(6) 1.1007(4) 0.9718(4) 0.0217(13) Uani 1 1 d . U
H15 H 1.2673 1.1423 1.0267 0.026 Uiso 1 1 calc R U
C17 C 1.0455(5) 0.8220(4) 0.9254(4) 0.0176(11) Uani 1 1 d . U
C34 C 0.8244(6) 0.4233(4) 0.4998(4) 0.0189(12) Uani 1 1 d . U
C36 C 0.6234(6) 0.4083(5) 0.3936(4) 0.0218(13) Uani 1 1 d . U
H18 H 0.5607 0.3716 0.3429 0.026 Uiso 1 1 calc R U
C27 C 0.6205(6) 0.7975(4) 0.5964(4) 0.0189(11) Uani 1 1 d . U
C11 C 1.0895(5) 0.9441(4) 0.8771(4) 0.0163(11) Uani 1 1 d . U
C29 C 0.5053(6) 0.6458(5) 0.4621(4) 0.0223(12) Uani 1 1 d . U
H21 H 0.4378 0.6769 0.4459 0.027 Uiso 1 1 calc R U
C10 C 1.0756(5) 0.9758(4) 0.8045(4) 0.0171(11) Uani 1 1 d . U
C35 C 0.7241(6) 0.3690(4) 0.4227(4) 0.0210(12) Uani 1 1 d . U
H23 H 0.7288 0.3053 0.3922 0.025 Uiso 1 1 calc R U
O13 O 0.2270(6) 0.4060(4) 0.7626(4) 0.0474(14) Uani 1 1 d . U
C7 C 1.0483(6) 1.0288(4) 0.6643(4) 0.0223(12) Uani 1 1 d . U
H25 H 1.0364 1.0452 0.6152 0.027 Uiso 1 1 calc R U
C9 C 1.1335(6) 1.0676(4) 0.8171(4) 0.0197(12) Uani 1 1 d . U
C6 C 0.9962(5) 0.9377(4) 0.6580(4) 0.0180(12) Uani 1 1 d . U
C18 C 0.9791(5) 0.7198(4) 0.8966(4) 0.0188(12) Uani 1 1 d . U
C28 C 0.6068(6) 0.6940(4) 0.5370(4) 0.0181(11) Uani 1 1 d . U
C15 C 1.1727(6) 0.9708(5) 1.0281(4) 0.0232(13) Uani 1 1 d . U
H30 H 1.2189 1.0092 1.0844 0.028 Uiso 1 1 calc R U
O17 O 0.0651(7) 0.7692(5) 0.1420(4) 0.0537(16) Uani 1 1 d . U
H17 H 0.0524 0.7187 0.1504 0.080 Uiso 1 1 calc R U
C37 C 0.9355(6) 0.3878(4) 0.5306(4) 0.0223(13) Uani 1 1 d . U
H32 H 0.9445 0.3242 0.5029 0.027 Uiso 1 1 calc R U
C30 C 0.5075(6) 0.5512(5) 0.4129(4) 0.0222(13) Uani 1 1 d . U
H33 H 0.4416 0.5179 0.3629 0.027 Uiso 1 1 calc R U
C8 C 1.1170(6) 1.0933(5) 0.7440(4) 0.0236(13) Uani 1 1 d . U
H34 H 1.1526 1.1541 0.7494 0.028 Uiso 1 1 calc R U
C14 C 1.2058(6) 1.1299(4) 0.9038(4) 0.0225(13) Uani 1 1 d . U
H35 H 1.2433 1.1915 0.9128 0.027 Uiso 1 1 calc R U
C16 C 1.1141(6) 0.8794(5) 1.0112(4) 0.0245(13) Uani 1 1 d . U
H36 H 1.1196 0.8558 1.0558 0.029 Uiso 1 1 calc R U
C41 C 1.3227(6) 0.6647(5) 0.8192(4) 0.0251(13) Uani 1 1 d . U
H37A H 1.3227 0.7249 0.8084 0.030 Uiso 1 1 calc R U
H37B H 1.3998 0.6401 0.8115 0.030 Uiso 1 1 calc R U
C38 C 1.0306(6) 0.4476(4) 0.6017(4) 0.0215(12) Uani 1 1 d . U
H38 H 1.1046 0.4252 0.6225 0.026 Uiso 1 1 calc R U
C4 C 0.7953(6) 0.8038(5) 0.4248(4) 0.0264(14) Uani 1 1 d . U
H39A H 0.7823 0.7426 0.4327 0.032 Uiso 1 1 calc R U
H39B H 0.8420 0.7956 0.3828 0.032 Uiso 1 1 calc R U
C42 C 1.3231(6) 0.6849(5) 0.9120(4) 0.0282(14) Uani 1 1 d . U
H40A H 1.3205 0.6245 0.9224 0.034 Uiso 1 1 calc R U
H40B H 1.2474 0.7115 0.9204 0.034 Uiso 1 1 calc R U
C26 C 0.5336(6) 0.9469(5) 0.6414(4) 0.0268(14) Uani 1 1 d . U
H41A H 0.4637 0.9739 0.6148 0.032 Uiso 1 1 calc R U
H41B H 0.6116 0.9828 0.6441 0.032 Uiso 1 1 calc R U
C25 C 0.5318(6) 0.9598(5) 0.7328(4) 0.0290(14) Uani 1 1 d . U
H42A H 0.6010 0.9316 0.7585 0.035 Uiso 1 1 calc R U
H42B H 0.5473 1.0284 0.7665 0.035 Uiso 1 1 calc R U
C19 C 0.9079(7) 0.5889(5) 0.9383(5) 0.0296(14) Uani 1 1 d . U
H43A H 0.9391 0.5679 0.9868 0.035 Uiso 1 1 calc R U
H43B H 0.9247 0.5436 0.8881 0.035 Uiso 1 1 calc R U
C43 C 1.4385(7) 0.7546(5) 0.9773(5) 0.0332(16) Uani 1 1 d . U
H44A H 1.5141 0.7291 0.9670 0.040 Uiso 1 1 calc R U
H44B H 1.4391 0.8157 0.9680 0.040 Uiso 1 1 calc R U
O10 O 0.0863(6) 0.8008(5) 0.3931(4) 0.0630(19) Uani 1 1 d . U
C20 C 0.7665(7) 0.5882(5) 0.9204(5) 0.0338(15) Uani 1 1 d . U
H46A H 0.7353 0.6078 0.8710 0.041 Uiso 1 1 calc R U
H46B H 0.7501 0.6350 0.9700 0.041 Uiso 1 1 calc R U
C3 C 0.6691(7) 0.8314(6) 0.3908(4) 0.0339(16) Uani 1 1 d . U
H47A H 0.6821 0.8896 0.3782 0.041 Uiso 1 1 calc R U
H47B H 0.6255 0.8451 0.4348 0.041 Uiso 1 1 calc R U
C24 C 0.4103(7) 0.9158(6) 0.7400(5) 0.0379(17) Uani 1 1 d . U
H48A H 0.3405 0.9424 0.7127 0.045 Uiso 1 1 calc R U
H48B H 0.3961 0.8468 0.7081 0.045 Uiso 1 1 calc R U
C2 C 0.5866(7) 0.7503(6) 0.3084(5) 0.0394(18) Uani 1 1 d . U
H49A H 0.6229 0.7443 0.2613 0.047 Uiso 1 1 calc R U
H49B H 0.5857 0.6896 0.3181 0.047 Uiso 1 1 calc R U
C44 C 1.4438(8) 0.7727(6) 1.0697(5) 0.0414(18) Uani 1 1 d . U
H50A H 1.3693 0.7980 1.0806 0.062 Uiso 1 1 calc R U
H50B H 1.5176 0.8185 1.1074 0.062 Uiso 1 1 calc R U
H50C H 1.4477 0.7133 1.0804 0.062 Uiso 1 1 calc R U
C23 C 0.4094(8) 0.9325(6) 0.8315(6) 0.0427(19) Uani 1 1 d . U
H51A H 0.4891 0.9225 0.8637 0.064 Uiso 1 1 calc R U
H51B H 0.3424 0.8881 0.8309 0.064 Uiso 1 1 calc R U
H51C H 0.3961 0.9975 0.8581 0.064 Uiso 1 1 calc R U
C21 C 0.6945(7) 0.4899(6) 0.9021(6) 0.0430(19) Uani 1 1 d . U
H52A H 0.7255 0.4703 0.9515 0.052 Uiso 1 1 calc R U
H52B H 0.7110 0.4430 0.8525 0.052 Uiso 1 1 calc R U
C1 C 0.4548(8) 0.7704(7) 0.2835(5) 0.049(2) Uani 1 1 d . U
H53A H 0.4175 0.7737 0.3290 0.073 Uiso 1 1 calc R U
H53B H 0.4060 0.7195 0.2311 0.073 Uiso 1 1 calc R U
H53C H 0.4557 0.8308 0.2744 0.073 Uiso 1 1 calc R U
O9 O 0.2657(8) 0.7963(6) 0.4893(8) 0.130(4) Uani 1 1 d . U
O12 O 0.1588(9) 0.4747(6) 0.8839(6) 0.087(2) Uani 1 1 d . U
O8 O 0.1561(9) 0.9316(7) 0.5169(7) 0.103(3) Uani 1 1 d . U
C22 C 0.5527(9) 0.4893(7) 0.8838(8) 0.062(3) Uani 1 1 d . U
H57A H 0.5352 0.5312 0.9345 0.093 Uiso 1 1 calc R U
H57B H 0.5111 0.4248 0.8688 0.093 Uiso 1 1 calc R U
H57C H 0.5221 0.5115 0.8366 0.093 Uiso 1 1 calc R U
O11 O 0.2748(12) 0.9143(7) 0.4384(6) 0.129(4) Uani 1 1 d . U
O15 O 0.2438(14) 0.3340(6) 0.8648(6) 0.128(4) Uani 1 1 d . U
C45 C 0.1671(11) 0.8332(12) 0.2118(7) 0.096(4) Uani 1 1 d . U
H45A H 0.1483 0.8979 0.2260 0.145 Uiso 1 1 calc R U
H45B H 0.2435 0.8303 0.1949 0.145 Uiso 1 1 calc R U
H45C H 0.1783 0.8143 0.2614 0.145 Uiso 1 1 calc R U
O14 O 0.0532(16) 0.3283(11) 0.7813(8) 0.184(6) Uani 1 1 d . U

loop_
_atom_site_aniso_label
_atom_site_aniso_U_11
_atom_site_aniso_U_22
_atom_site_aniso_U_33
_atom_site_aniso_U_23
_atom_site_aniso_U_13
_atom_site_aniso_U_12
Sm1 0.01404(18) 0.01154(18) 0.01525(19) 0.00079(12) 0.00367(12) 0.00028(12)
Cl1 0.0266(8) 0.0330(9) 0.0348(9) 0.0079(7) 0.0062(7) 0.0103(7)
Cl2 0.120(2) 0.0378(12) 0.0498(13) 0.0117(10) 0.0250(14) -0.0157(13)
O1 0.0197(19) 0.0140(19) 0.021(2) 0.0035(16) 0.0038(16) 0.0015(15)
O5 0.0181(19) 0.018(2) 0.018(2) 0.0012(16) 0.0019(16) -0.0008(16)
O4 0.0184(19) 0.0165(19) 0.0190(19) 0.0029(16) 0.0043(16) 0.0011(16)
O3 0.0149(18) 0.015(2) 0.022(2) 0.0030(16) 0.0054(16) 0.0020(15)
O6 0.021(2) 0.018(2) 0.0163(19) -0.0006(16) 0.0062(16) -0.0016(16)
O2 0.022(2) 0.0116(19) 0.0186(19) -0.0001(15) 0.0068(16) 0.0025(15)
O7 0.017(2) 0.038(3) 0.027(2) 0.006(2) 0.0113(19) 0.0006(19)
N2 0.014(2) 0.015(2) 0.018(2) 0.0037(18) 0.0035(18) 0.0032(18)
N7 0.016(2) 0.016(2) 0.018(2) 0.0040(18) 0.0059(18) 0.0025(18)
N9 0.015(2) 0.020(2) 0.018(2) 0.002(2) 0.0027(19) 0.0006(19)
N1 0.026(3) 0.020(3) 0.022(3) 0.008(2) 0.004(2) -0.001(2)
N6 0.015(2) 0.015(2) 0.015(2) 0.0033(18) 0.0051(18) 0.0005(18)
N3 0.016(2) 0.014(2) 0.016(2) 0.0033(18) 0.0028(18) 0.0025(18)
C32 0.016(2) 0.015(2) 0.018(2) 0.004(2) 0.007(2) -0.002(2)
C31 0.017(3) 0.023(3) 0.013(2) 0.003(2) 0.006(2) -0.002(2)
N8 0.018(2) 0.021(3) 0.025(3) 0.005(2) 0.003(2) 0.006(2)
C12 0.014(3) 0.017(3) 0.020(3) 0.001(2) 0.006(2) 0.004(2)
N5 0.017(2) 0.018(2) 0.025(3) 0.006(2) 0.006(2) 0.001(2)
N4 0.026(3) 0.017(2) 0.018(2) 0.004(2) 0.003(2) -0.001(2)
C33 0.018(2) 0.015(2) 0.016(2) 0.004(2) 0.009(2) -0.001(2)
C39 0.017(3) 0.017(3) 0.016(2) 0.006(2) 0.007(2) 0.001(2)
C40 0.016(3) 0.016(3) 0.018(3) 0.004(2) 0.010(2) 0.000(2)
C5 0.017(3) 0.018(3) 0.016(3) 0.003(2) 0.006(2) 0.002(2)
C13 0.020(3) 0.019(3) 0.019(3) 0.001(2) 0.001(2) 0.000(2)
C17 0.015(2) 0.018(3) 0.018(3) 0.005(2) 0.005(2) 0.002(2)
C34 0.023(3) 0.014(3) 0.020(3) 0.003(2) 0.010(2) 0.000(2)
C36 0.021(3) 0.021(3) 0.016(3) 0.000(2) 0.005(2) -0.005(2)
C27 0.021(3) 0.020(3) 0.016(2) 0.007(2) 0.005(2) 0.002(2)
C11 0.013(2) 0.014(2) 0.019(3) 0.002(2) 0.004(2) 0.003(2)
C29 0.021(3) 0.024(3) 0.021(3) 0.007(2) 0.006(2) 0.002(2)
C10 0.016(2) 0.013(2) 0.020(3) 0.002(2) 0.006(2) 0.002(2)
C35 0.026(3) 0.016(3) 0.016(3) -0.003(2) 0.010(2) -0.004(2)
O13 0.082(4) 0.032(3) 0.044(3) 0.022(3) 0.033(3) 0.023(3)
C7 0.026(3) 0.019(3) 0.021(3) 0.007(2) 0.008(2) 0.000(2)
C9 0.019(3) 0.014(3) 0.023(3) 0.003(2) 0.006(2) 0.002(2)
C6 0.016(3) 0.015(3) 0.022(3) 0.004(2) 0.006(2) 0.004(2)
C18 0.016(2) 0.016(3) 0.023(3) 0.006(2) 0.003(2) 0.001(2)
C28 0.020(3) 0.018(3) 0.018(3) 0.007(2) 0.007(2) -0.001(2)
C15 0.023(3) 0.021(3) 0.019(3) 0.001(2) 0.002(2) 0.002(2)
O17 0.083(5) 0.047(4) 0.035(3) 0.016(3) 0.022(3) 0.009(3)
C37 0.025(3) 0.013(3) 0.028(3) 0.001(2) 0.015(2) 0.003(2)
C30 0.022(3) 0.025(3) 0.015(3) 0.005(2) 0.003(2) -0.002(2)
C8 0.024(3) 0.017(3) 0.026(3) 0.006(2) 0.004(2) -0.002(2)
C14 0.022(3) 0.014(3) 0.026(3) 0.002(2) 0.005(2) -0.003(2)
C16 0.026(3) 0.023(3) 0.019(3) 0.003(2) 0.003(2) 0.000(2)
C41 0.014(3) 0.025(3) 0.033(3) 0.010(3) 0.002(2) -0.001(2)
C38 0.023(3) 0.016(3) 0.027(3) 0.006(2) 0.011(2) 0.005(2)
C4 0.034(3) 0.020(3) 0.019(3) 0.004(2) 0.005(3) -0.005(3)
C42 0.023(3) 0.026(3) 0.031(3) 0.005(3) 0.009(3) 0.000(3)
C26 0.025(3) 0.022(3) 0.034(3) 0.009(3) 0.008(3) 0.010(2)
C25 0.028(3) 0.022(3) 0.030(3) 0.002(3) 0.006(3) 0.007(3)
C19 0.035(3) 0.022(3) 0.032(3) 0.013(3) 0.007(3) 0.000(3)
C43 0.030(4) 0.028(4) 0.034(4) 0.006(3) 0.005(3) 0.000(3)
O10 0.059(4) 0.043(4) 0.063(4) 0.014(3) -0.015(3) 0.008(3)
C20 0.040(4) 0.021(3) 0.041(4) 0.011(3) 0.013(3) 0.004(3)
C3 0.029(3) 0.041(4) 0.024(3) 0.004(3) 0.007(3) 0.002(3)
C24 0.031(4) 0.038(4) 0.042(4) 0.008(3) 0.014(3) 0.005(3)
C2 0.035(4) 0.040(4) 0.029(4) -0.002(3) 0.007(3) 0.004(3)
C44 0.040(4) 0.042(4) 0.033(4) 0.006(3) 0.007(3) -0.006(3)
C23 0.054(5) 0.030(4) 0.055(5) 0.016(4) 0.031(4) 0.016(4)
C21 0.036(4) 0.028(4) 0.060(5) 0.014(4) 0.011(4) -0.002(3)
C1 0.044(5) 0.052(5) 0.037(4) 0.008(4) 0.001(4) -0.006(4)
O9 0.060(5) 0.046(4) 0.219(9) 0.052(5) -0.067(6) -0.009(4)
O12 0.124(7) 0.060(5) 0.091(6) 0.021(4) 0.062(5) 0.014(5)
O8 0.092(6) 0.094(7) 0.103(7) 0.002(5) 0.038(5) 0.010(5)
C22 0.042(5) 0.043(5) 0.095(7) 0.023(5) 0.014(5) -0.003(4)
O11 0.167(8) 0.102(6) 0.089(6) 0.059(5) -0.026(6) -0.072(6)
O15 0.276(12) 0.060(5) 0.096(6) 0.061(5) 0.085(7) 0.050(6)
C45 0.051(6) 0.178(12) 0.049(6) 0.036(7) 0.004(5) 0.009(7)
O14 0.225(12) 0.159(10) 0.107(8) 0.025(8) 0.010(8) -0.118(9)

loop_
_atom_type_symbol
_atom_type_description
_atom_type_scat_dispersion_real
_atom_type_scat_dispersion_imag
_atom_type_scat_source
C C 0.0033 0.0016 'International Tables Vol C Tables 4.2.6.8 and 6.1.1.4'
H H 0.0000 0.0000 'International Tables Vol C Tables 4.2.6.8 and 6.1.1.4'
N N 0.0061 0.0033 'International Tables Vol C Tables 4.2.6.8 and 6.1.1.4'
O O 0.0106 0.0060 'International Tables Vol C Tables 4.2.6.8 and 6.1.1.4'
Cl Cl 0.1484 0.1585 'International Tables Vol C Tables 4.2.6.8 and 6.1.1.4'
Sm Sm -0.1638 3.4418 'International Tables Vol C Tables 4.2.6.8 and 6.1.1.4'

loop_
_geom_angle_atom_site_label_1
_geom_angle_atom_site_label_2
_geom_angle_atom_site_label_3
_geom_angle
O3 Sm1 O4 150.54(14)
O3 Sm1 O2 81.82(14)
O4 Sm1 O2 72.05(13)
O3 Sm1 O1 72.27(14)
O4 Sm1 O1 135.71(14)
O2 Sm1 O1 151.68(14)
O3 Sm1 N6 62.95(14)
O4 Sm1 N6 122.76(14)
O2 Sm1 N6 79.11(14)
O1 Sm1 N6 79.04(14)
O3 Sm1 O6 134.95(14)
O4 Sm1 O6 73.89(14)
O2 Sm1 O6 128.67(13)
O1 Sm1 O6 68.35(14)
N6 Sm1 O6 88.51(14)
O3 Sm1 O5 130.94(13)
O4 Sm1 O5 68.67(13)
O2 Sm1 O5 138.50(13)
O1 Sm1 O5 69.57(13)
N6 Sm1 O5 134.52(14)
O6 Sm1 O5 49.94(13)
O3 Sm1 N3 80.98(14)
O4 Sm1 N3 75.01(14)
O2 Sm1 N3 62.25(14)
O1 Sm1 N3 122.60(14)
N6 Sm1 N3 130.44(15)
O6 Sm1 N3 139.56(14)
O5 Sm1 N3 94.59(14)
O3 Sm1 N2 70.89(14)
O4 Sm1 N2 110.64(14)
O2 Sm1 N2 120.04(14)
O1 Sm1 N2 62.04(14)
N6 Sm1 N2 126.59(15)
O6 Sm1 N2 107.34(14)
O5 Sm1 N2 64.54(14)
N3 Sm1 N2 61.43(15)
O3 Sm1 N7 120.33(14)
O4 Sm1 N7 61.67(14)
O2 Sm1 N7 67.48(14)
O1 Sm1 N7 116.27(14)
N6 Sm1 N7 61.82(15)
O6 Sm1 N7 62.85(14)
O5 Sm1 N7 103.81(14)
N3 Sm1 N7 121.10(15)
N2 Sm1 N7 168.30(15)
O3 Sm1 N9 139.01(14)
O4 Sm1 N9 68.97(14)
O2 Sm1 N9 138.94(14)
O1 Sm1 N9 66.99(14)
N6 Sm1 N9 111.96(14)
O6 Sm1 N9 24.95(13)
O5 Sm1 N9 24.99(13)
N3 Sm1 N9 117.52(15)
N2 Sm1 N9 86.01(14)
N7 Sm1 N9 82.91(14)
O9 Cl1 O11 109.6(7)
O9 Cl1 O10 110.6(4)
O11 Cl1 O10 115.8(5)
O9 Cl1 O8 120.7(8)
O11 Cl1 O8 94.8(7)
O10 Cl1 O8 104.8(5)
O12 Cl2 O15 110.9(6)
O12 Cl2 O14 110.0(9)
O15 Cl2 O14 102.9(9)
O12 Cl2 O13 111.8(4)
O15 Cl2 O13 110.2(6)
O14 Cl2 O13 110.7(6)
C18 O1 Sm1 123.8(4)
N9 O5 Sm1 96.6(3)
C27 O4 Sm1 125.1(4)
C40 O3 Sm1 117.8(4)
N9 O6 Sm1 96.9(3)
C5 O2 Sm1 116.8(4)
C17 N2 C11 118.8(5)
C17 N2 Sm1 120.0(4)
C11 N2 Sm1 121.0(4)
C28 N7 C32 118.9(5)
C28 N7 Sm1 120.4(4)
C32 N7 Sm1 120.7(4)
O7 N9 O6 122.0(5)
O7 N9 O5 121.4(5)
O6 N9 O5 116.6(5)
O7 N9 Sm1 178.8(4)
O6 N9 Sm1 58.2(3)
O5 N9 Sm1 58.4(3)
C18 N1 C19 122.0(5)
C39 N6 C33 118.3(5)
C39 N6 Sm1 118.2(4)
C33 N6 Sm1 123.4(4)
C6 N3 C10 118.4(5)
C6 N3 Sm1 118.1(4)
C10 N3 Sm1 123.4(4)
N7 C32 C31 123.1(6)
N7 C32 C33 116.8(5)
C31 C32 C33 120.1(5)
C32 C31 C30 117.5(6)
C32 C31 C36 118.5(6)
C30 C31 C36 124.0(5)
C27 N8 C26 121.6(5)
C15 C12 C11 116.8(6)
C15 C12 C13 124.1(6)
C11 C12 C13 119.1(6)
C40 N5 C41 122.7(5)
C5 N4 C4 122.5(5)
N6 C33 C34 123.2(5)
N6 C33 C32 116.9(5)
C34 C33 C32 119.9(5)
N6 C39 C38 122.8(5)
N6 C39 C40 111.8(5)
C38 C39 C40 125.0(5)
O3 C40 N5 123.9(5)
O3 C40 C39 117.7(5)
N5 C40 C39 118.3(5)
O2 C5 N4 124.3(5)
O2 C5 C6 117.2(5)
N4 C5 C6 118.4(5)
C14 C13 C12 120.8(6)
N2 C17 C16 122.0(6)
N2 C17 C18 112.8(5)
C16 C17 C18 125.2(5)
C33 C34 C37 117.2(5)
C33 C34 C35 118.8(6)
C37 C34 C35 124.0(5)
C35 C36 C31 121.2(6)
O4 C27 N8 122.0(6)
O4 C27 C28 118.6(5)
N8 C27 C28 119.4(5)
N2 C11 C12 123.2(5)
N2 C11 C10 117.1(5)
C12 C11 C10 119.6(5)
C30 C29 C28 118.9(6)
N3 C10 C9 123.4(6)
N3 C10 C11 116.5(5)
C9 C10 C11 120.0(5)
C36 C35 C34 121.5(6)
C8 C7 C6 118.9(6)
C8 C9 C10 117.0(6)
C8 C9 C14 124.1(6)
C10 C9 C14 118.9(6)
N3 C6 C7 122.4(5)
N3 C6 C5 111.9(5)
C7 C6 C5 125.6(6)
O1 C18 N1 123.8(6)
O1 C18 C17 119.1(5)
N1 C18 C17 117.1(5)
N7 C28 C29 122.6(6)
N7 C28 C27 111.8(5)
C29 C28 C27 125.5(6)
C16 C15 C12 119.9(6)
C38 C37 C34 119.8(6)
C29 C30 C31 119.0(6)
C7 C8 C9 119.9(6)
C13 C14 C9 121.5(6)
C15 C16 C17 119.1(6)
N5 C41 C42 113.1(5)
C37 C38 C39 118.6(6)
N4 C4 C3 111.2(6)
C41 C42 C43 112.7(6)
N8 C26 C25 113.1(6)
C24 C25 C26 115.4(6)
N1 C19 C20 111.8(6)
C44 C43 C42 113.8(6)
C19 C20 C21 112.8(6)
C4 C3 C2 111.4(6)
C23 C24 C25 114.3(7)
C1 C2 C3 111.2(6)
C20 C21 C22 112.7(7)

loop_
_geom_bond_atom_site_label_1
_geom_bond_atom_site_label_2
_geom_bond_distance
Sm1 O3 2.449(4)
Sm1 O4 2.449(4)
Sm1 O2 2.479(4)
Sm1 O1 2.489(4)
Sm1 N6 2.543(5)
Sm1 O6 2.562(4)
Sm1 O5 2.567(4)
Sm1 N3 2.576(5)
Sm1 N2 2.624(5)
Sm1 N7 2.631(5)
Sm1 N9 2.994(5)
Cl1 O9 1.307(7)
Cl1 O11 1.392(9)
Cl1 O10 1.426(6)
Cl1 O8 1.433(9)
Cl2 O12 1.394(8)
Cl2 O15 1.396(10)
Cl2 O14 1.418(13)
Cl2 O13 1.419(6)
O1 C18 1.245(7)
O5 N9 1.273(7)
O4 C27 1.248(7)
O3 C40 1.247(7)
O6 N9 1.272(6)
O2 C5 1.242(7)
O7 N9 1.220(7)
N2 C17 1.328(8)
N2 C11 1.346(8)
N7 C28 1.320(8)
N7 C32 1.343(8)
N1 C18 1.325(8)
N1 C19 1.462(8)
N6 C39 1.331(8)
N6 C33 1.353(7)
N3 C6 1.328(8)
N3 C10 1.339(7)
C32 C31 1.403(8)
C32 C33 1.441(8)
C31 C30 1.406(9)
C31 C36 1.441(9)
N8 C27 1.319(8)
N8 C26 1.471(8)
C12 C15 1.401(9)
C12 C11 1.410(8)
C12 C13 1.442(9)
N5 C40 1.308(8)
N5 C41 1.467(8)
N4 C5 1.310(8)
N4 C4 1.467(8)
C33 C34 1.400(8)
C39 C38 1.404(8)
C39 C40 1.510(8)
C5 C6 1.509(8)
C13 C14 1.346(9)
C17 C16 1.408(8)
C17 C18 1.510(8)
C34 C37 1.410(9)
C34 C35 1.436(8)
C36 C35 1.345(9)
C27 C28 1.510(8)
C11 C10 1.445(9)
C29 C30 1.384(9)
C29 C28 1.406(9)
C10 C9 1.398(8)
C7 C8 1.369(9)
C7 C6 1.399(9)
C9 C8 1.397(9)
C9 C14 1.446(8)
C15 C16 1.374(9)
O17 C45 1.428(13)
C37 C38 1.378(9)
C41 C42 1.514(9)
C4 C3 1.502(10)
C42 C43 1.518(9)
C26 C25 1.517(10)
C25 C24 1.513(10)
C19 C20 1.514(10)
C43 C44 1.500(10)
C20 C21 1.517(10)
C3 C2 1.537(9)
C24 C23 1.506(11)
C2 C1 1.487(11)
C21 C22 1.518(12)
